data_2105463
loop_
_publ_author_name
'Gomes, Ligia Rebelo'
'Low, John Nicolson'
'Cagide, Fernando'
'Gaspar, Alexandra'
'Reis, Joana'
'Borges, Fernanda'

_publ_section_title
;
 Structural characterization of some
 <i>N</i>-phenyl-4-oxo-4<i>H</i>-2-chromone carboxamides
;
_journal_coeditor_code PS5026
_journal_issue 3
_journal_name_full 'Acta Crystallographica Section B'
_journal_page_first 294
_journal_page_last 309
_journal_paper_doi 10.1107/S2052519213009676
_journal_volume 69
_journal_year 2013
_chemical_formula_moiety 'C18 H15 N O4'
_chemical_formula_sum 'C18 H15 N O4'
_chemical_formula_weight 309.31
_chemical_name_systematic N-(4-methylphenyl)-7-Methoxy-4-oxo-4H-chromone-2-carboxamide
_space_group_IT_number 14
_symmetry_cell_setting monoclinic
_symmetry_space_group_name_Hall '-P 2ybc'
_symmetry_space_group_name_H-M 'P 1 21/c 1'
_atom_sites_solution_hydrogens geom
_atom_sites_solution_primary direct
_atom_sites_solution_secondary difmap
_audit_creation_method SHELXL-97
_cell_angle_alpha 90.00
_cell_angle_beta 110.514(3)
_cell_angle_gamma 90.00
_cell_formula_units_Z 4
_cell_length_a 14.327(4)
_cell_length_b 8.468(2)
_cell_length_c 12.708(3)
_cell_measurement_reflns_used 3906
_cell_measurement_temperature 100(2)
_cell_measurement_theta_max 31.4
_cell_measurement_theta_min 2.8
_cell_volume 1444.0(6)
_computing_cell_refinement
;
CrystalClear-SM Expert 2.0 r13 (Rigaku, 2011)
;
_computing_data_collection
;
CrystalClear-SM Expert 2.0 r13 (Rigaku, 2011)
;
_computing_data_reduction
;
CrystalClear-SM Expert 2.0 r13 (Rigaku, 2011)
;
_computing_molecular_graphics 'PLATON, (Spek, 2003)'
_computing_publication_material
;
SHELXL (Sheldrick, 2008) & OSCAIL (McArdle,  et al., 2004)
;
_computing_structure_refinement
;
SHELXL (Sheldrick, 2008) & OSCAIL (McArdle,  et al., 2004)
;
_computing_structure_solution 'SHELXS (Sheldrick, 2008)'
_diffrn_ambient_temperature 100
_diffrn_detector_area_resol_mean 28.5714
_diffrn_measured_fraction_theta_full 0.995
_diffrn_measured_fraction_theta_max 0.995
_diffrn_measurement_device
;
AFC12 (Right): Kappa 3 circle
;
_diffrn_measurement_device_type
;
Rigaku Saturn724+ (2x2 bin mode)
;
_diffrn_measurement_method 'profile data from \w-scans'
_diffrn_radiation_monochromator Confocal
_diffrn_radiation_type Mo-k\a
_diffrn_radiation_wavelength 0.71075
_diffrn_reflns_av_R_equivalents 0.0241
_diffrn_reflns_av_sigmaI/netI 0.0284
_diffrn_reflns_limit_h_max 18
_diffrn_reflns_limit_h_min -18
_diffrn_reflns_limit_k_max 10
_diffrn_reflns_limit_k_min -9
_diffrn_reflns_limit_l_max 16
_diffrn_reflns_limit_l_min -16
_diffrn_reflns_number 8914
_diffrn_reflns_theta_full 27.48
_diffrn_reflns_theta_max 27.48
_diffrn_reflns_theta_min 2.95
_exptl_absorpt_coefficient_mu 0.101
_exptl_absorpt_correction_T_max 0.9970
_exptl_absorpt_correction_T_min 0.9820
_exptl_absorpt_correction_type multi-scan
_exptl_absorpt_process_details
;
CrystalClear-SM Expert 2.0 r13 (Rigaku, 2011)
;
_exptl_crystal_colour yellow
_exptl_crystal_density_diffrn 1.423
_exptl_crystal_density_method 'not measured'
_exptl_crystal_description plate
_exptl_crystal_F_000 648
_exptl_crystal_size_max 0.18
_exptl_crystal_size_mid 0.15
_exptl_crystal_size_min 0.03
_refine_diff_density_max 0.273
_refine_diff_density_min -0.194
_refine_ls_extinction_method none
_refine_ls_goodness_of_fit_ref 1.066
_refine_ls_hydrogen_treatment constr
_refine_ls_matrix_type full
_refine_ls_number_parameters 210
_refine_ls_number_reflns 3291
_refine_ls_number_restraints 0
_refine_ls_restrained_S_all 1.066
_refine_ls_R_factor_all 0.0492
_refine_ls_R_factor_gt 0.0417
_refine_ls_shift/su_max 0.000
_refine_ls_shift/su_mean 0.000
_refine_ls_structure_factor_coef Fsqd
_refine_ls_weighting_details 'calc w=1/[\s^2^(Fo^2^)+(0.0488P)^2^+0.4926P] where P=(Fo^2^+2Fc^2^)/3'
_refine_ls_weighting_scheme calc
_refine_ls_wR_factor_gt 0.0981
_refine_ls_wR_factor_ref 0.1029
_reflns_number_gt 2921
_reflns_number_total 3291
_reflns_threshold_expression >2sigma(I)
_cod_data_source_file ps5026.cif
_cod_data_source_block 8
_cod_original_sg_symbol_H-M P21/c
_cod_database_code 2105463
_cod_database_fobs_code 2105463

loop_
_symmetry_equiv_pos_as_xyz
'x, y, z'
'-x, y+1/2, -z+1/2'
'-x, -y, -z'
'x, -y-1/2, z-1/2'

loop_
_atom_site_type_symbol
_atom_site_label
_atom_site_fract_x
_atom_site_fract_y
_atom_site_fract_z
_atom_site_U_iso_or_equiv
_atom_site_adp_type
_atom_site_calc_flag
_atom_site_refinement_flags
_atom_site_occupancy
_atom_site_symmetry_multiplicity
O O1 0.40257(6) 0.19553(11) 0.42610(7) 0.0165(2) Uani d . 1 1
O O2 0.16539(7) 0.08301(12) 0.24327(8) 0.0224(2) Uani d . 1 1
O O4 0.40905(7) 0.43035(12) 0.14664(7) 0.0197(2) Uani d . 1 1
O O7 0.72190(7) 0.36580(12) 0.64640(7) 0.0206(2) Uani d . 1 1
N N2 0.24454(8) 0.03740(13) 0.43181(9) 0.0154(2) Uani d . 1 1
H H2 0.2997 0.0582 0.4884 0.019 Uiso d R 1 1
C C2 0.32380(9) 0.19573(15) 0.32845(10) 0.0151(3) Uani d . 1 1
C C3 0.32109(9) 0.27374(15) 0.23514(10) 0.0156(3) Uani d . 1 1
H H3 0.2622 0.2708 0.1705 0.019 Uiso calc R 1 1
C C4 0.40671(9) 0.36220(16) 0.23174(10) 0.0152(3) Uani d . 1 1
C C4A 0.49084(9) 0.36311(16) 0.33789(10) 0.0150(3) Uani d . 1 1
C C5 0.57817(10) 0.44658(16) 0.35037(11) 0.0177(3) Uani d . 1 1
H H5 0.5836 0.5018 0.2877 0.021 Uiso calc R 1 1
C C6 0.65641(10) 0.45088(16) 0.45090(11) 0.0178(3) Uani d . 1 1
H H6 0.7150 0.5090 0.4578 0.021 Uiso calc R 1 1
C C7 0.64881(9) 0.36796(16) 0.54390(10) 0.0162(3) Uani d . 1 1
C C8 0.56334(10) 0.28260(16) 0.53404(10) 0.0168(3) Uani d . 1 1
H H8 0.5581 0.2261 0.5963 0.020 Uiso calc R 1 1
C C8A 0.48593(9) 0.28173(15) 0.43147(10) 0.0152(3) Uani d . 1 1
C C21 0.23635(9) 0.09862(15) 0.33097(10) 0.0154(3) Uani d . 1 1
C C31 0.81371(10) 0.44425(17) 0.65695(11) 0.0193(3) Uani d . 1 1
H H31A 0.8608 0.4323 0.7339 0.029 Uiso calc R 1 1
H H31B 0.8008 0.5567 0.6397 0.029 Uiso calc R 1 1
H H31C 0.8421 0.3972 0.6044 0.029 Uiso calc R 1 1
C C211 0.17248(9) -0.05758(15) 0.45520(10) 0.0147(3) Uani d . 1 1
C C212 0.20314(9) -0.14008(16) 0.55653(10) 0.0161(3) Uani d . 1 1
H H212 0.2703 -0.1327 0.6061 0.019 Uiso calc R 1 1
C C213 0.13593(10) -0.23293(16) 0.58538(10) 0.0174(3) Uani d . 1 1
H H213 0.1582 -0.2902 0.6540 0.021 Uiso calc R 1 1
C C214 0.03628(10) -0.24384(16) 0.51556(11) 0.0172(3) Uani d . 1 1
C C215 0.00717(10) -0.16224(16) 0.41412(11) 0.0177(3) Uani d . 1 1
H H215 -0.0601 -0.1696 0.3647 0.021 Uiso calc R 1 1
C C216 0.07336(10) -0.07041(16) 0.38288(11) 0.0170(3) Uani d . 1 1
H H216 0.0515 -0.0166 0.3128 0.020 Uiso calc R 1 1
C C217 -0.03773(10) -0.33647(17) 0.55035(11) 0.0210(3) Uani d . 1 1
H H21A -0.0900 -0.3778 0.4834 0.031 Uiso calc R 1 1
H H21B -0.0677 -0.2675 0.5917 0.031 Uiso calc R 1 1
H H21C -0.0037 -0.4245 0.5986 0.031 Uiso calc R 1 1

loop_
_atom_site_aniso_label
_atom_site_aniso_U_11
_atom_site_aniso_U_22
_atom_site_aniso_U_33
_atom_site_aniso_U_12
_atom_site_aniso_U_13
_atom_site_aniso_U_23
O1 0.0133(4) 0.0201(5) 0.0153(4) -0.0033(4) 0.0039(3) 0.0015(3)
O2 0.0183(5) 0.0282(6) 0.0172(5) -0.0056(4) 0.0018(4) 0.0022(4)
O4 0.0190(5) 0.0243(5) 0.0166(4) 0.0015(4) 0.0072(4) 0.0050(4)
O7 0.0154(5) 0.0277(6) 0.0172(4) -0.0070(4) 0.0037(4) 0.0004(4)
N2 0.0127(5) 0.0166(6) 0.0154(5) -0.0027(4) 0.0030(4) -0.0008(4)
C2 0.0136(6) 0.0147(6) 0.0164(6) 0.0021(5) 0.0047(5) -0.0028(5)
C3 0.0147(6) 0.0160(7) 0.0155(6) 0.0023(5) 0.0048(5) -0.0009(5)
C4 0.0155(6) 0.0153(7) 0.0160(6) 0.0043(5) 0.0071(5) 0.0003(5)
C4A 0.0148(6) 0.0150(6) 0.0160(6) 0.0015(5) 0.0065(5) 0.0001(5)
C5 0.0187(6) 0.0170(7) 0.0193(6) 0.0003(5) 0.0092(5) 0.0034(5)
C6 0.0155(6) 0.0172(7) 0.0217(6) -0.0030(5) 0.0077(5) 0.0016(5)
C7 0.0151(6) 0.0175(7) 0.0155(6) 0.0006(5) 0.0046(5) -0.0009(5)
C8 0.0172(6) 0.0178(7) 0.0163(6) -0.0010(5) 0.0069(5) 0.0016(5)
C8A 0.0145(6) 0.0143(6) 0.0187(6) -0.0014(5) 0.0080(5) -0.0009(5)
C21 0.0163(6) 0.0136(6) 0.0165(6) 0.0009(5) 0.0061(5) -0.0009(5)
C31 0.0145(6) 0.0223(7) 0.0205(6) -0.0056(5) 0.0056(5) -0.0023(5)
C211 0.0152(6) 0.0124(6) 0.0175(6) -0.0017(5) 0.0069(5) -0.0024(5)
C212 0.0152(6) 0.0160(7) 0.0155(6) -0.0008(5) 0.0036(5) -0.0020(5)
C213 0.0217(7) 0.0145(7) 0.0164(6) -0.0003(5) 0.0071(5) 0.0004(5)
C214 0.0191(6) 0.0133(7) 0.0216(6) -0.0014(5) 0.0100(5) -0.0036(5)
C215 0.0138(6) 0.0178(7) 0.0207(6) -0.0004(5) 0.0050(5) -0.0015(5)
C216 0.0163(6) 0.0168(7) 0.0169(6) 0.0000(5) 0.0045(5) 0.0005(5)
C217 0.0217(7) 0.0186(7) 0.0254(7) -0.0025(6) 0.0118(6) 0.0002(5)

loop_
_atom_type_symbol
_atom_type_description
_atom_type_scat_dispersion_real
_atom_type_scat_dispersion_imag
_atom_type_scat_source
C C 0.0033 0.0016 'International Tables Vol C Tables 4.2.6.8 and 6.1.1.4'
H H 0.0000 0.0000 'International Tables Vol C Tables 4.2.6.8 and 6.1.1.4'
N N 0.0061 0.0033 'International Tables Vol C Tables 4.2.6.8 and 6.1.1.4'
O O 0.0106 0.0060 'International Tables Vol C Tables 4.2.6.8 and 6.1.1.4'

loop_
_geom_angle_atom_site_label_1
_geom_angle_atom_site_label_2
_geom_angle_atom_site_label_3
_geom_angle
C2 O1 C8A 118.25(10)
C7 O7 C31 117.19(10)
C21 N2 C211 126.08(11)
C21 N2 H2 117.0
C211 N2 H2 116.9
C3 C2 O1 124.45(12)
C3 C2 C21 121.23(11)
O1 C2 C21 114.32(11)
C2 C3 C4 121.06(11)
C2 C3 H3 119.5
C4 C3 H3 119.5
O4 C4 C3 123.32(11)
O4 C4 C4A 122.60(12)
C3 C4 C4A 114.08(11)
C5 C4A C8A 117.60(11)
C5 C4A C4 121.60(11)
C8A C4A C4 120.79(12)
C6 C5 C4A 121.71(12)
C6 C5 H5 119.1
C4A C5 H5 119.1
C5 C6 C7 119.24(12)
C5 C6 H6 120.4
C7 C6 H6 120.4
O7 C7 C8 116.06(11)
O7 C7 C6 123.44(12)
C8 C7 C6 120.50(12)
C8A C8 C7 118.53(12)
C8A C8 H8 120.7
C7 C8 H8 120.7
O1 C8A C8 116.29(11)
O1 C8A C4A 121.29(11)
C8 C8A C4A 122.42(12)
O2 C21 N2 126.26(12)
O2 C21 C2 118.07(11)
N2 C21 C2 115.67(11)
O7 C31 H31A 109.5
O7 C31 H31B 109.5
H31A C31 H31B 109.5
O7 C31 H31C 109.5
H31A C31 H31C 109.5
H31B C31 H31C 109.5
C212 C211 C216 119.12(12)
C212 C211 N2 117.41(11)
C216 C211 N2 123.46(12)
C213 C212 C211 120.31(12)
C213 C212 H212 119.8
C211 C212 H212 119.8
C212 C213 C214 121.30(12)
C212 C213 H213 119.4
C214 C213 H213 119.4
C215 C214 C213 117.65(12)
C215 C214 C217 121.18(12)
C213 C214 C217 121.14(12)
C216 C215 C214 122.02(12)
C216 C215 H215 119.0
C214 C215 H215 119.0
C215 C216 C211 119.57(12)
C215 C216 H216 120.2
C211 C216 H216 120.2
C214 C217 H21A 109.5
C214 C217 H21B 109.5
H21A C217 H21B 109.5
C214 C217 H21C 109.5
H21A C217 H21C 109.5
H21B C217 H21C 109.5

loop_
_geom_bond_atom_site_label_1
_geom_bond_atom_site_label_2
_geom_bond_distance
O1 C2 1.3535(15)
O1 C8A 1.3808(15)
O2 C21 1.2242(15)
O4 C4 1.2366(16)
O7 C7 1.3555(15)
O7 C31 1.4374(16)
N2 C21 1.3488(16)
N2 C211 1.4200(17)
N2 H2 0.8796
C2 C3 1.3460(18)
C2 C21 1.5084(18)
C3 C4 1.4508(18)
C3 H3 0.9500
C4 C4A 1.4605(17)
C4A C5 1.3968(18)
C4A C8A 1.3973(18)
C5 C6 1.3735(18)
C5 H5 0.9500
C6 C7 1.4113(18)
C6 H6 0.9500
C7 C8 1.3893(19)
C8 C8A 1.3842(17)
C8 H8 0.9500
C31 H31A 0.9800
C31 H31B 0.9800
C31 H31C 0.9800
C211 C212 1.3938(18)
C211 C216 1.3993(18)
C212 C213 1.3883(19)
C212 H212 0.9500
C213 C214 1.3951(18)
C213 H213 0.9500
C214 C215 1.3915(19)
C214 C217 1.5046(19)
C215 C216 1.3877(19)
C215 H215 0.9500
C216 H216 0.9500
C217 H21A 0.9800
C217 H21B 0.9800
C217 H21C 0.9800

loop_
_geom_hbond_atom_site_label_D
_geom_hbond_atom_site_label_H
_geom_hbond_atom_site_label_A
_geom_hbond_site_symmetry_A
_geom_hbond_distance_DH
_geom_hbond_distance_HA
_geom_hbond_distance_DA
_geom_hbond_angle_DHA
N2 H2 O1 . 0.88 2.23 2.6532(15) 109.
C216 H216 O2 . 0.95 2.27 2.8659(17) 120
N2 H2 O4 4_566 0.88 2.07 2.9279(14) 164
C212 H212 O4 4_566 0.95 2.54 3.2864(17) 136
C5 H5 Cg1 2_655 0.95 2.83 3.7025(18) 154
C31 H31C Cg3 3_656 0.98 2.61 3.5002(18) 151

loop_
_geom_torsion_atom_site_label_1
_geom_torsion_atom_site_label_2
_geom_torsion_atom_site_label_3
_geom_torsion_atom_site_label_4
_geom_torsion
C8A O1 C2 C3 0.46(18)
C8A O1 C2 C21 -179.86(10)
O1 C2 C3 C4 2.0(2)
C21 C2 C3 C4 -177.67(11)
C2 C3 C4 O4 177.01(13)
C2 C3 C4 C4A -2.58(18)
O4 C4 C4A C5 2.4(2)
C3 C4 C4A C5 -178.05(12)
O4 C4 C4A C8A -178.61(12)
C3 C4 C4A C8A 0.98(17)
C8A C4A C5 C6 -0.7(2)
C4 C4A C5 C6 178.33(12)
C4A C5 C6 C7 0.5(2)
C31 O7 C7 C8 175.91(12)
C31 O7 C7 C6 -4.19(18)
C5 C6 C7 O7 -179.75(12)
C5 C6 C7 C8 0.1(2)
O7 C7 C8 C8A 179.47(12)
C6 C7 C8 C8A -0.4(2)
C2 O1 C8A C8 177.85(11)
C2 O1 C8A C4A -2.12(17)
C7 C8 C8A O1 -179.83(12)
C7 C8 C8A C4A 0.1(2)
C5 C4A C8A O1 -179.60(12)
C4 C4A C8A O1 1.33(19)
C5 C4A C8A C8 0.44(19)
C4 C4A C8A C8 -178.63(12)
C211 N2 C21 O2 0.3(2)
C211 N2 C21 C2 -179.96(11)
C3 C2 C21 O2 5.29(19)
O1 C2 C21 O2 -174.40(11)
C3 C2 C21 N2 -174.43(12)
O1 C2 C21 N2 5.88(16)
C21 N2 C211 C212 165.18(12)
C21 N2 C211 C216 -15.6(2)
C216 C211 C212 C213 -0.37(19)
N2 C211 C212 C213 178.90(11)
C211 C212 C213 C214 -1.3(2)
C212 C213 C214 C215 1.98(19)
C212 C213 C214 C217 -176.18(12)
C213 C214 C215 C216 -1.1(2)
C217 C214 C215 C216 177.04(12)
C214 C215 C216 C211 -0.5(2)
C212 C211 C216 C215 1.21(19)
N2 C211 C216 C215 -178.01(12)
